data_4508595
loop_
_publ_author_name
'Goswami, Arijit'
'Bala, Sukhen'
'Pachfule, Pradip'
'Mondal, Raju'

_publ_section_title
;
 Comprehensive Study on Mutual Interplay of Multiple V-Shaped Ligands on
 the Helical Nature of a Series of Coordination Polymers and Their
 Properties
;
_journal_issue 12
_journal_name_full 'Crystal Growth &amp; Design'
_journal_page_first 5487
_journal_paper_doi 10.1021/cg401469f
_journal_volume 13
_journal_year 2013
_chemical_formula_sum 'C41 H50 N9 Ni2 O11'
_chemical_formula_weight 962.32
_chemical_name_systematic
; 
 ? 
;
_space_group_IT_number 15
_symmetry_cell_setting monoclinic
_symmetry_space_group_name_Hall '-C 2yc'
_symmetry_space_group_name_H-M 'C 1 2/c 1'
_atom_sites_solution_hydrogens geom
_atom_sites_solution_primary direct
_atom_sites_solution_secondary difmap
_audit_creation_method SHELXL-97
_cell_angle_alpha 90.00
_cell_angle_beta 120.7710(10)
_cell_angle_gamma 90.00
_cell_formula_units_Z 8
_cell_length_a 26.5039(6)
_cell_length_b 24.8378(6)
_cell_length_c 18.6663(4)
_cell_measurement_reflns_used 2.23
_cell_measurement_temperature 120(2)
_cell_measurement_theta_max 4321
_cell_measurement_theta_min 28.51
_cell_volume 10558.1(4)
_computing_cell_refinement 'Bruker APEX-2'
_computing_data_collection 'Bruker APEX-2'
_computing_data_reduction 'Bruker SHELXTL'
_computing_molecular_graphics 'Bruker SHELXTL'
_computing_publication_material 'Bruker SHELXTL'
_computing_structure_refinement 'SHELXL-97 (Sheldrick, 1997)'
_computing_structure_solution 'SHELXS-97 (Sheldrick, 1990)'
_diffrn_ambient_temperature 120(2)
_diffrn_detector_area_resol_mean 8
_diffrn_measured_fraction_theta_full 0.994
_diffrn_measured_fraction_theta_max 0.994
_diffrn_measurement_device_type 'Bruker APEX-2 CCD area detector'
_diffrn_measurement_method '/w scans'
_diffrn_radiation_monochromator graphite
_diffrn_radiation_source 'fine-focus sealed tube'
_diffrn_radiation_type MoK\a
_diffrn_radiation_wavelength 0.71073
_diffrn_reflns_av_R_equivalents 0.1035
_diffrn_reflns_av_sigmaI/netI 0.0795
_diffrn_reflns_limit_h_max 35
_diffrn_reflns_limit_h_min -34
_diffrn_reflns_limit_k_max 33
_diffrn_reflns_limit_k_min -33
_diffrn_reflns_limit_l_max 24
_diffrn_reflns_limit_l_min -24
_diffrn_reflns_number 86460
_diffrn_reflns_theta_full 28.31
_diffrn_reflns_theta_max 28.31
_diffrn_reflns_theta_min 1.21
_diffrn_standards_decay_% 0
_exptl_absorpt_coefficient_mu 0.771
_exptl_absorpt_correction_T_max 0.7457
_exptl_absorpt_correction_T_min 0.6733
_exptl_absorpt_correction_type multi-scan
_exptl_absorpt_process_details 'SADABS v.2.03 (Bruker, 2001), wR2(int) =  0.0752 before correction'
_exptl_crystal_colour Green
_exptl_crystal_density_diffrn 1.211
_exptl_crystal_density_meas ?
_exptl_crystal_density_method 'not measured'
_exptl_crystal_description Block
_exptl_crystal_F_000 4024
_exptl_crystal_size_max 0.34
_exptl_crystal_size_mid 0.28
_exptl_crystal_size_min 0.26
_refine_diff_density_max 1.529
_refine_diff_density_min -0.742
_refine_diff_density_rms 0.114
_refine_ls_extinction_method none
_refine_ls_goodness_of_fit_ref 1.164
_refine_ls_hydrogen_treatment constr
_refine_ls_matrix_type full
_refine_ls_number_parameters 569
_refine_ls_number_reflns 13083
_refine_ls_number_restraints 0
_refine_ls_restrained_S_all 1.164
_refine_ls_R_factor_all 0.1375
_refine_ls_R_factor_gt 0.0794
_refine_ls_shift/su_max 0.002
_refine_ls_shift/su_mean 0.000
_refine_ls_structure_factor_coef Fsqd
_refine_ls_weighting_details 'calc w=1/[\s^2^(Fo^2^)+(0.1000P)^2^+0.0000P] where P=(Fo^2^+2Fc^2^)/3'
_refine_ls_weighting_scheme calc
_refine_ls_wR_factor_gt 0.2077
_refine_ls_wR_factor_ref 0.2316
_reflns_number_gt 7087
_reflns_number_total 13083
_reflns_threshold_expression I>2\s(I)
_cod_data_source_file cg401469f_si_002.cif
_cod_data_source_block 11ag061_1_0m_sq_d
_cod_depositor_comments
;
The following automatic conversions were performed:

'_symmetry_cell_setting' value 'Monoclinic' changed to 'monoclinic'
according to /home/saulius/struct/CIF-dictionaries/cif_core.dic
dictionary named 'cif_core.dic' version 2.4.2 from 2011-04-26.

Automatic conversion script
Id: cif_fix_values 1891 2012-01-12 08:04:46Z andrius 

The following automatic conversions were performed:

'_exptl_crystal_density_meas' value 'not measured' was changed to '?'
- the value is perceived as not measured.

Automatic conversion script
Id: cif_fix_values 3008 2015-01-20 13:52:24Z robertas 
;
_cod_original_sg_symbol_H-M C2/c
_cod_database_code 4508595

loop_
_symmetry_equiv_pos_as_xyz
'x, y, z'
'-x, y, -z+1/2'
'x+1/2, y+1/2, z'
'-x+1/2, y+1/2, -z+1/2'
'-x, -y, -z'
'x, -y, z-1/2'
'-x+1/2, -y+1/2, -z'
'x+1/2, -y+1/2, z-1/2'

loop_
_atom_site_label
_atom_site_type_symbol
_atom_site_fract_x
_atom_site_fract_y
_atom_site_fract_z
_atom_site_U_iso_or_equiv
_atom_site_adp_type
_atom_site_occupancy
_atom_site_symmetry_multiplicity
_atom_site_calc_flag
_atom_site_refinement_flags
Ni1 Ni 0.33997(2) 0.69047(2) 2.02970(3) 0.02507(17) Uani 1 1 d .
Ni2 Ni 0.16609(2) 0.68325(2) 1.47201(3) 0.02279(16) Uani 1 1 d .
O1 O 0.19545(12) 0.68744(10) 1.60227(16) 0.0249(6) Uani 1 1 d .
O2 O 0.31100(12) 0.69161(11) 1.90170(17) 0.0281(7) Uani 1 1 d .
O8 O 0.25001(12) 0.67545(11) 1.98638(18) 0.0267(7) Uani 1 1 d .
O9 O 0.25657(12) 0.67879(11) 1.51527(17) 0.0259(6) Uani 1 1 d .
O3 O 0.32512(12) 0.76606(11) 1.97317(16) 0.0272(7) Uani 1 1 d .
C30 C 0.19769(16) 0.73771(16) 1.5966(2) 0.0223(9) Uani 1 1 d .
N5 N 0.08077(15) 0.68034(13) 1.4447(2) 0.0257(8) Uani 1 1 d .
C1 C 0.38712(19) 0.69713(18) 2.2210(3) 0.0303(10) Uani 1 1 d .
O7 O 0.32114(16) 0.61002(13) 2.0348(2) 0.0459(9) Uani 1 1 d .
O4 O 0.17991(12) 0.75989(11) 1.52723(17) 0.0261(6) Uani 1 1 d .
C25 C 0.22414(17) 0.77090(16) 1.6746(2) 0.0225(9) Uani 1 1 d .
C23 C 0.27719(17) 0.77280(17) 1.8249(2) 0.0246(9) Uani 1 1 d .
C19 C 0.0405(2) 0.76779(18) 1.3754(3) 0.0388(12) Uani 1 1 d .
H18A H 0.0768 0.7849 1.4148 0.058 Uiso 1 1 calc R
H18B H 0.0082 0.7903 1.3655 0.058 Uiso 1 1 calc R
H18C H 0.0398 0.7622 1.3239 0.058 Uiso 1 1 calc R
N1 N 0.35550(14) 0.71532(14) 2.1431(2) 0.0268(8) Uani 1 1 d .
N2 N 0.34117(14) 0.76677(13) 2.1502(2) 0.0251(8) Uani 1 1 d .
H2A H 0.3208 0.7878 2.1085 0.030 Uiso 1 1 calc R
C28 C 0.2727(2) 0.82929(18) 1.8220(3) 0.0360(11) Uani 1 1 d .
H21A H 0.2881 0.8491 1.8711 0.043 Uiso 1 1 calc R
C24 C 0.25190(16) 0.74510(17) 1.7504(2) 0.0240(9) Uani 1 1 d .
H22A H 0.2537 0.7077 1.7516 0.029 Uiso 1 1 calc R
C29 C 0.30614(17) 0.74225(17) 1.9039(3) 0.0240(9) Uani 1 1 d .
N6 N 0.06178(15) 0.63922(14) 1.4719(2) 0.0294(8) Uani 1 1 d .
H5A H 0.0830 0.6119 1.4986 0.035 Uiso 1 1 calc R
C3 C 0.36267(18) 0.78100(17) 2.2304(3) 0.0267(9) Uani 1 1 d .
C13 C -0.01224(18) 0.69487(18) 1.4129(3) 0.0291(10) Uani 1 1 d .
C9 C 0.3544(2) 0.83545(19) 2.2544(3) 0.0404(12) Uani 1 1 d .
H29A H 0.3191 0.8510 2.2096 0.061 Uiso 1 1 calc R
H29B H 0.3874 0.8576 2.2658 0.061 Uiso 1 1 calc R
H29C H 0.3514 0.8332 2.3034 0.061 Uiso 1 1 calc R
C31 C 0.2196(2) 0.58439(19) 1.9828(3) 0.0420(12) Uani 1 1 d .
C26 C 0.2209(2) 0.82595(17) 1.6720(3) 0.0334(11) Uani 1 1 d .
H34A H 0.2025 0.8440 1.6212 0.040 Uiso 1 1 calc R
C27 C 0.2458(2) 0.85469(19) 1.7472(3) 0.0438(13) Uani 1 1 d .
H35A H 0.2438 0.8921 1.7457 0.053 Uiso 1 1 calc R
C2 C 0.39257(17) 0.73699(18) 2.2780(2) 0.0269(9) Uani 1 1 d .
C36 C 0.1609(2) 0.6010(2) 1.9542(4) 0.0490(14) Uani 1 1 d .
H39A H 0.1512 0.6374 1.9484 0.059 Uiso 1 1 calc R
C14 C 0.00570(19) 0.64587(19) 1.4525(3) 0.0315(10) Uani 1 1 d .
C32 C 0.2318(2) 0.5301(2) 1.9882(3) 0.0464(13) Uani 1 1 d .
H43A H 0.2697 0.5189 2.0050 0.056 Uiso 1 1 calc R
C18 C -0.07201(19) 0.7202(2) 1.3762(3) 0.0381(12) Uani 1 1 d .
H44A H -0.0677 0.7553 1.4016 0.046 Uiso 1 1 calc R
H44B H -0.0958 0.6982 1.3904 0.046 Uiso 1 1 calc R
C12 C 0.03581(17) 0.71521(17) 1.4091(2) 0.0248(9) Uani 1 1 d .
C34 C 0.1318(2) 0.5084(2) 1.9429(4) 0.0531(15) Uani 1 1 d .
H46A H 0.1027 0.4830 1.9306 0.064 Uiso 1 1 calc R
C33 C 0.1880(2) 0.49173(19) 1.9687(3) 0.0412(12) Uani 1 1 d .
C35 C 0.1183(3) 0.5618(2) 1.9350(4) 0.0600(17) Uani 1 1 d .
H49A H 0.0798 0.5723 1.9165 0.072 Uiso 1 1 calc R
C20 C -0.0254(2) 0.6050(2) 1.4753(4) 0.0592(17) Uani 1 1 d .
H58A H -0.0256 0.5709 1.4509 0.089 Uiso 1 1 calc R
H58B H -0.0650 0.6165 1.4548 0.089 Uiso 1 1 calc R
H58C H -0.0053 0.6014 1.5349 0.089 Uiso 1 1 calc R
C8 C 0.4106(2) 0.64129(19) 2.2360(3) 0.0441(13) Uani 1 1 d .
H68A H 0.3985 0.6241 2.1836 0.066 Uiso 1 1 calc R
H68B H 0.3958 0.6214 2.2655 0.066 Uiso 1 1 calc R
H68C H 0.4527 0.6423 2.2686 0.066 Uiso 1 1 calc R
C37 C 0.2637(2) 0.6258(2) 2.0007(3) 0.0454(13) Uani 1 1 d .
O1S O 0.1165(3) 0.5551(3) 0.5856(5) 0.078(2) Uani 0.70 1 d P
C3S C 0.2003(4) 0.5429(3) 0.7224(5) 0.080(2) Uani 1 1 d .
N1S N 0.1677(9) 0.5633(4) 0.6404(8) 0.291(12) Uani 1 1 d .
C16 C -0.10411(18) 0.72702(18) 1.2821(3) 0.0279(10) Uani 1 1 d .
C15 C -0.11348(19) 0.68729(17) 1.2221(3) 0.0282(10) Uani 1 1 d .
C17 C -0.13125(17) 0.77262(18) 1.2372(3) 0.0284(10) Uani 1 1 d .
N8 N -0.15625(14) 0.76015(14) 1.1556(2) 0.0264(8) Uani 1 1 d .
H8A H -0.1762 0.7825 1.1157 0.032 Uiso 1 1 calc R
C22 C -0.1354(2) 0.82834(19) 1.2638(3) 0.0389(12) Uani 1 1 d .
H66A H -0.1680 0.8467 1.2186 0.058 Uiso 1 1 calc R
H66B H -0.0998 0.8476 1.2793 0.058 Uiso 1 1 calc R
H66C H -0.1409 0.8266 1.3107 0.058 Uiso 1 1 calc R
N7 N -0.14622(14) 0.70819(14) 1.1443(2) 0.0255(8) Uani 1 1 d .
C21 C -0.0930(2) 0.63075(19) 1.2349(3) 0.0481(14) Uani 1 1 d .
H36A H -0.1078 0.6135 1.1818 0.072 Uiso 1 1 calc R
H36B H -0.1070 0.6120 1.2663 0.072 Uiso 1 1 calc R
H36C H -0.0508 0.6300 1.2650 0.072 Uiso 1 1 calc R
C38 C 0.2044(3) 0.4324(2) 1.9779(4) 0.0540(15) Uani 1 1 d .
O6 O 0.16751(16) 0.39876(12) 1.9641(2) 0.0455(9) Uani 1 1 d .
O5 O 0.2585(2) 0.42026(17) 2.0028(4) 0.0927(17) Uani 1 1 d .
C7 C 0.42384(18) 0.7330(2) 2.3715(2) 0.0359(11) Uani 1 1 d .
H41A H 0.4292 0.7690 2.3945 0.043 Uiso 1 1 calc R
H41B H 0.3992 0.7132 2.3869 0.043 Uiso 1 1 calc R
C5 C 0.48242(19) 0.70585(19) 2.4097(3) 0.0306(10) Uani 1 1 d .
C4 C 0.53164(17) 0.72383(17) 2.4072(2) 0.0256(9) Uani 1 1 d .
C6 C 0.4987(2) 0.6568(2) 2.4490(3) 0.0376(12) Uani 1 1 d .
N3 N 0.57489(15) 0.68782(14) 2.4417(2) 0.0274(8) Uani 1 1 d .
C10 C 0.53794(19) 0.77667(18) 2.3735(3) 0.0364(11) Uani 1 1 d .
H56A H 0.5723 0.7950 2.4156 0.055 Uiso 1 1 calc R
H56B H 0.5039 0.7985 2.3577 0.055 Uiso 1 1 calc R
H56C H 0.5417 0.7704 2.3257 0.055 Uiso 1 1 calc R
N4 N 0.55405(16) 0.64708(16) 2.4675(2) 0.0348(9) Uani 1 1 d .
H3A H 0.5737 0.6186 2.4925 0.042 Uiso 1 1 calc R
C11 C 0.4658(2) 0.6163(3) 2.4696(4) 0.0623(18) Uani 1 1 d .
H47A H 0.4806 0.5809 2.4705 0.093 Uiso 1 1 calc R
H47B H 0.4248 0.6178 2.4282 0.093 Uiso 1 1 calc R
H47C H 0.4711 0.6244 2.5234 0.093 Uiso 1 1 calc R
C2S C 0.1673(5) 0.5052(4) 0.7507(7) 0.146(4) Uiso 1 1 d .
C1S C 0.2648(6) 0.5569(6) 0.7856(10) 0.111(4) Uiso 0.70 1 d P
O1W O 0.3844(3) 0.5456(3) 1.9872(5) 0.150(3) Uiso 1 1 d .
C1S' C 0.2430(10) 0.5820(9) 0.6699(14) 0.065(6) Uiso 0.30 1 d P
O1S' O 0.2763(8) 0.5837(8) 0.8344(12) 0.096(6) Uiso 0.30 1 d P

loop_
_atom_site_aniso_label
_atom_site_aniso_U_11
_atom_site_aniso_U_22
_atom_site_aniso_U_33
_atom_site_aniso_U_23
_atom_site_aniso_U_13
_atom_site_aniso_U_12
Ni1 0.0167(3) 0.0331(3) 0.0182(3) -0.0019(2) 0.0037(2) 0.0025(2)
Ni2 0.0166(3) 0.0292(3) 0.0172(3) 0.0006(2) 0.0048(2) -0.0026(2)
O1 0.0278(16) 0.0264(15) 0.0155(15) -0.0001(11) 0.0074(13) -0.0048(12)
O2 0.0245(16) 0.0357(17) 0.0177(16) -0.0048(12) 0.0061(13) 0.0020(13)
O8 0.0235(15) 0.0208(14) 0.0274(17) 0.0018(12) 0.0070(13) 0.0038(12)
O9 0.0172(15) 0.0334(16) 0.0227(16) -0.0005(12) 0.0071(13) 0.0018(12)
O3 0.0237(16) 0.0351(16) 0.0160(15) -0.0025(12) 0.0051(13) 0.0052(13)
C30 0.0120(19) 0.032(2) 0.019(2) 0.0023(17) 0.0049(17) 0.0010(16)
N5 0.0215(18) 0.0313(19) 0.0205(19) -0.0023(15) 0.0081(16) -0.0054(15)
C1 0.022(2) 0.040(3) 0.023(2) -0.0011(19) 0.0073(19) 0.0041(19)
O7 0.051(2) 0.042(2) 0.0307(19) -0.0015(15) 0.0111(17) -0.0127(17)
O4 0.0260(16) 0.0300(16) 0.0191(16) 0.0040(12) 0.0091(13) 0.0013(12)
C25 0.018(2) 0.030(2) 0.020(2) 0.0021(17) 0.0105(18) 0.0009(17)
C23 0.017(2) 0.032(2) 0.022(2) -0.0004(18) 0.0076(18) 0.0011(17)
C19 0.028(3) 0.038(3) 0.038(3) 0.000(2) 0.008(2) 0.004(2)
N1 0.0145(17) 0.034(2) 0.0213(19) -0.0010(15) 0.0013(15) -0.0003(14)
N2 0.0165(18) 0.0297(19) 0.026(2) 0.0040(15) 0.0089(16) 0.0011(14)
C28 0.047(3) 0.026(2) 0.033(3) -0.004(2) 0.019(2) -0.001(2)
C24 0.017(2) 0.028(2) 0.026(2) -0.0034(18) 0.0098(18) -0.0034(17)
C29 0.019(2) 0.034(2) 0.019(2) -0.0023(17) 0.0099(18) 0.0016(17)
N6 0.025(2) 0.032(2) 0.030(2) 0.0075(16) 0.0127(17) 0.0003(16)
C3 0.020(2) 0.034(2) 0.026(2) -0.0033(18) 0.0113(19) -0.0030(18)
C13 0.016(2) 0.047(3) 0.022(2) -0.0060(19) 0.0089(18) -0.0053(19)
C9 0.040(3) 0.040(3) 0.049(3) -0.005(2) 0.029(3) -0.002(2)
C31 0.062(4) 0.028(2) 0.041(3) -0.003(2) 0.031(3) -0.006(2)
C26 0.046(3) 0.030(2) 0.022(2) 0.0048(19) 0.015(2) 0.004(2)
C27 0.067(4) 0.024(2) 0.039(3) -0.004(2) 0.026(3) -0.001(2)
C2 0.013(2) 0.045(3) 0.018(2) -0.0031(19) 0.0044(17) -0.0002(18)
C36 0.040(3) 0.033(3) 0.076(4) 0.000(3) 0.031(3) 0.004(2)
C14 0.019(2) 0.049(3) 0.019(2) 0.004(2) 0.0042(19) -0.006(2)
C32 0.043(3) 0.039(3) 0.061(4) -0.001(3) 0.029(3) 0.004(2)
C18 0.020(2) 0.066(3) 0.024(3) -0.004(2) 0.008(2) 0.003(2)
C12 0.017(2) 0.033(2) 0.020(2) -0.0042(17) 0.0056(18) 0.0020(17)
C34 0.040(3) 0.042(3) 0.085(5) 0.005(3) 0.037(3) 0.003(2)
C33 0.039(3) 0.036(3) 0.050(3) -0.005(2) 0.025(3) -0.005(2)
C35 0.052(4) 0.045(3) 0.094(5) -0.012(3) 0.045(4) -0.009(3)
C20 0.044(3) 0.074(4) 0.063(4) 0.019(3) 0.031(3) -0.011(3)
C8 0.046(3) 0.039(3) 0.031(3) 0.001(2) 0.008(2) 0.013(2)
C37 0.034(3) 0.056(3) 0.043(3) -0.002(3) 0.017(3) 0.002(2)
O1S 0.067(4) 0.078(5) 0.062(5) 0.046(4) 0.014(4) 0.021(4)
C3S 0.107(6) 0.061(4) 0.073(5) 0.014(4) 0.046(5) 0.004(4)
N1S 0.67(3) 0.139(9) 0.190(12) 0.116(9) 0.313(18) 0.247(16)
C16 0.019(2) 0.039(2) 0.024(2) -0.0038(19) 0.0093(19) 0.0004(18)
C15 0.023(2) 0.037(2) 0.023(2) 0.0009(18) 0.0107(19) 0.0040(18)
C17 0.014(2) 0.040(3) 0.032(3) -0.010(2) 0.0124(19) -0.0050(18)
N8 0.0203(18) 0.034(2) 0.023(2) -0.0014(15) 0.0096(16) -0.0001(15)
C22 0.034(3) 0.040(3) 0.043(3) -0.012(2) 0.020(2) -0.004(2)
N7 0.0184(18) 0.0317(19) 0.0197(19) -0.0008(15) 0.0049(15) 0.0040(15)
C21 0.064(4) 0.037(3) 0.025(3) 0.003(2) 0.010(3) 0.013(3)
C38 0.044(4) 0.044(3) 0.078(4) 0.002(3) 0.033(3) 0.001(3)
O6 0.064(2) 0.0321(18) 0.036(2) -0.0064(15) 0.0220(19) -0.0317(17)
O5 0.066(3) 0.045(2) 0.175(5) 0.007(3) 0.067(4) 0.003(2)
C7 0.021(2) 0.067(3) 0.013(2) -0.006(2) 0.0036(19) 0.004(2)
C5 0.020(2) 0.049(3) 0.016(2) -0.0023(19) 0.0042(18) 0.000(2)
C4 0.017(2) 0.037(2) 0.018(2) -0.0035(18) 0.0051(18) 0.0008(18)
C6 0.023(3) 0.054(3) 0.033(3) 0.004(2) 0.013(2) -0.006(2)
N3 0.0211(19) 0.032(2) 0.025(2) 0.0063(15) 0.0088(16) 0.0001(15)
C10 0.022(2) 0.041(3) 0.035(3) 0.008(2) 0.007(2) 0.001(2)
N4 0.022(2) 0.045(2) 0.031(2) 0.0106(17) 0.0093(17) -0.0040(17)
C11 0.041(3) 0.095(5) 0.052(4) 0.022(3) 0.024(3) -0.011(3)

loop_
_atom_type_symbol
_atom_type_description
_atom_type_scat_dispersion_real
_atom_type_scat_dispersion_imag
_atom_type_scat_source
C C 0.0033 0.0016 'International Tables Vol C Tables 4.2.6.8 and 6.1.1.4'
H H 0.0000 0.0000 'International Tables Vol C Tables 4.2.6.8 and 6.1.1.4'
N N 0.0061 0.0033 'International Tables Vol C Tables 4.2.6.8 and 6.1.1.4'
O O 0.0106 0.0060 'International Tables Vol C Tables 4.2.6.8 and 6.1.1.4'
Ni Ni 0.3393 1.1124 'International Tables Vol C Tables 4.2.6.8 and 6.1.1.4'

loop_
_geom_angle_atom_site_label_1
_geom_angle_atom_site_label_2
_geom_angle_atom_site_label_3
_geom_angle
_geom_angle_site_symmetry_1
_geom_angle_site_symmetry_3
N1 Ni1 N3 97.43(14) . 2_659
N1 Ni1 O7 99.79(14) . .
N3 Ni1 O7 102.54(15) 2_659 .
N1 Ni1 O3 97.96(13) . .
N3 Ni1 O3 93.38(13) 2_659 .
O7 Ni1 O3 154.32(12) . .
N1 Ni1 O2 160.05(13) . .
N3 Ni1 O2 90.59(13) 2_659 .
O7 Ni1 O2 96.23(12) . .
O3 Ni1 O2 63.21(11) . .
N1 Ni1 O8 92.27(12) . .
N3 Ni1 O8 166.44(12) 2_659 .
O7 Ni1 O8 66.31(13) . .
O3 Ni1 O8 94.64(11) . .
O2 Ni1 O8 83.31(11) . .
N1 Ni1 C29 128.87(14) . .
N3 Ni1 C29 94.77(14) 2_659 .
O7 Ni1 C29 125.46(14) . .
O3 Ni1 C29 31.71(12) . .
O2 Ni1 C29 31.67(12) . .
O8 Ni1 C29 86.40(12) . .
N1 Ni1 C37 97.81(16) . .
N3 Ni1 C37 136.44(16) 2_659 .
O7 Ni1 C37 34.54(15) . .
O3 Ni1 C37 124.33(15) . .
O2 Ni1 C37 88.67(15) . .
O8 Ni1 C37 31.78(14) . .
C29 Ni1 C37 106.52(16) . .
O6 Ni2 N5 90.33(14) 6_565 .
O6 Ni2 N7 103.21(14) 6_565 2_557
N5 Ni2 N7 95.43(13) . 2_557
O6 Ni2 O4 158.64(12) 6_565 .
N5 Ni2 O4 92.69(12) . .
N7 Ni2 O4 97.55(12) 2_557 .
O6 Ni2 O9 85.17(13) 6_565 .
N5 Ni2 O9 171.43(12) . .
N7 Ni2 O9 92.70(12) 2_557 .
O4 Ni2 O9 88.92(11) . .
O6 Ni2 O1 96.96(12) 6_565 .
N5 Ni2 O1 89.86(12) . .
N7 Ni2 O1 159.09(12) 2_557 .
O4 Ni2 O1 61.93(10) . .
O9 Ni2 O1 83.47(11) . .
O6 Ni2 C30 127.73(13) 6_565 .
N5 Ni2 C30 93.07(13) . .
N7 Ni2 C30 128.24(14) 2_557 .
O4 Ni2 C30 31.00(11) . .
O9 Ni2 C30 83.99(12) . .
O1 Ni2 C30 31.00(11) . .
C30 O1 Ni2 87.6(2) . .
C29 O2 Ni1 87.7(2) . .
C37 O8 Ni1 86.9(3) . .
C29 O3 Ni1 88.2(2) . .
O4 C30 O1 120.9(4) . .
O4 C30 C25 120.2(4) . .
O1 C30 C25 118.9(3) . .
O4 C30 Ni2 59.7(2) . .
O1 C30 Ni2 61.4(2) . .
C25 C30 Ni2 173.3(3) . .
C12 N5 N6 105.5(3) . .
C12 N5 Ni2 133.4(3) . .
N6 N5 Ni2 120.7(3) . .
N1 C1 C2 110.6(4) . .
N1 C1 C8 119.4(4) . .
C2 C1 C8 130.1(4) . .
C37 O7 Ni1 86.5(3) . .
C30 O4 Ni2 89.3(2) . .
C26 C25 C24 119.5(4) . .
C26 C25 C30 121.7(4) . .
C24 C25 C30 118.8(4) . .
C24 C23 C28 118.2(4) . .
C24 C23 C29 119.1(4) . .
C28 C23 C29 122.7(4) . .
C12 C19 H18A 109.5 . .
C12 C19 H18B 109.5 . .
H18A C19 H18B 109.5 . .
C12 C19 H18C 109.5 . .
H18A C19 H18C 109.5 . .
H18B C19 H18C 109.5 . .
C1 N1 N2 105.2(3) . .
C1 N1 Ni1 135.4(3) . .
N2 N1 Ni1 118.0(3) . .
C3 N2 N1 112.0(3) . .
C3 N2 H2A 124.0 . .
N1 N2 H2A 124.0 . .
C27 C28 C23 119.5(4) . .
C27 C28 H21A 120.2 . .
C23 C28 H21A 120.2 . .
C25 C24 C23 122.2(4) . .
C25 C24 H22A 118.9 . .
C23 C24 H22A 118.9 . .
O2 C29 O3 120.2(4) . .
O2 C29 C23 119.1(4) . .
O3 C29 C23 120.7(4) . .
O2 C29 Ni1 60.6(2) . .
O3 C29 Ni1 60.0(2) . .
C23 C29 Ni1 172.1(3) . .
N5 N6 C14 112.3(3) . .
N5 N6 H5A 123.9 . .
C14 N6 H5A 123.9 . .
N2 C3 C2 106.6(4) . .
N2 C3 C9 122.2(4) . .
C2 C3 C9 131.2(4) . .
C14 C13 C12 105.8(4) . .
C14 C13 C18 127.4(4) . .
C12 C13 C18 126.7(4) . .
C3 C9 H29A 109.5 . .
C3 C9 H29B 109.5 . .
H29A C9 H29B 109.5 . .
C3 C9 H29C 109.5 . .
H29A C9 H29C 109.5 . .
H29B C9 H29C 109.5 . .
C32 C31 C36 118.8(5) . .
C32 C31 C37 122.8(5) . .
C36 C31 C37 118.3(4) . .
C25 C26 C27 118.9(4) . .
C25 C26 H34A 120.5 . .
C27 C26 H34A 120.5 . .
C28 C27 C26 121.6(4) . .
C28 C27 H35A 119.2 . .
C26 C27 H35A 119.2 . .
C3 C2 C1 105.6(4) . .
C3 C2 C7 126.5(4) . .
C1 C2 C7 127.9(4) . .
C35 C36 C31 118.7(5) . .
C35 C36 H39A 120.6 . .
C31 C36 H39A 120.6 . .
N6 C14 C13 106.4(4) . .
N6 C14 C20 122.1(4) . .
C13 C14 C20 131.5(4) . .
C31 C32 C33 121.1(5) . .
C31 C32 H43A 119.5 . .
C33 C32 H43A 119.5 . .
C13 C18 C16 114.1(4) . .
C13 C18 H44A 108.7 . .
C16 C18 H44A 108.7 . .
C13 C18 H44B 108.7 . .
C16 C18 H44B 108.7 . .
H44A C18 H44B 107.6 . .
N5 C12 C13 109.9(4) . .
N5 C12 C19 122.2(4) . .
C13 C12 C19 127.9(4) . .
C35 C34 C33 120.7(5) . .
C35 C34 H46A 119.7 . .
C33 C34 H46A 119.7 . .
C34 C33 C32 119.4(5) . .
C34 C33 C38 121.8(5) . .
C32 C33 C38 118.8(5) . .
C34 C35 C36 121.3(5) . .
C34 C35 H49A 119.4 . .
C36 C35 H49A 119.4 . .
C14 C20 H58A 109.5 . .
C14 C20 H58B 109.5 . .
H58A C20 H58B 109.5 . .
C14 C20 H58C 109.5 . .
H58A C20 H58C 109.5 . .
H58B C20 H58C 109.5 . .
C1 C8 H68A 109.5 . .
C1 C8 H68B 109.5 . .
H68A C8 H68B 109.5 . .
C1 C8 H68C 109.5 . .
H68A C8 H68C 109.5 . .
H68B C8 H68C 109.5 . .
O8 C37 O7 120.2(5) . .
O8 C37 C31 121.6(5) . .
O7 C37 C31 118.2(5) . .
O8 C37 Ni1 61.3(3) . .
O7 C37 Ni1 58.9(2) . .
C31 C37 Ni1 176.8(4) . .
N1S C3S C1S 124.9(11) . .
N1S C3S C2S 116.7(11) . .
C1S C3S C2S 118.4(9) . .
O1S N1S C3S 130.2(15) . .
O1S N1S C1S' 149.3(12) . .
C3S N1S C1S' 78.3(13) . .
C17 C16 C15 105.4(4) . .
C17 C16 C18 127.4(4) . .
C15 C16 C18 127.2(4) . .
N7 C15 C16 109.7(4) . .
N7 C15 C21 121.1(4) . .
C16 C15 C21 129.1(4) . .
N8 C17 C16 107.6(4) . .
N8 C17 C22 120.8(4) . .
C16 C17 C22 131.7(4) . .
C17 N8 N7 111.8(3) . .
C17 N8 H8A 124.1 . .
N7 N8 H8A 124.1 . .
C17 C22 H66A 109.5 . .
C17 C22 H66B 109.5 . .
H66A C22 H66B 109.5 . .
C17 C22 H66C 109.5 . .
H66A C22 H66C 109.5 . .
H66B C22 H66C 109.5 . .
N8 N7 C15 105.5(3) . .
N8 N7 Ni2 119.2(3) . 2_557
C15 N7 Ni2 134.0(3) . 2_557
C15 C21 H36A 109.5 . .
C15 C21 H36B 109.5 . .
H36A C21 H36B 109.5 . .
C15 C21 H36C 109.5 . .
H36A C21 H36C 109.5 . .
H36B C21 H36C 109.5 . .
O6 C38 O5 122.6(5) . .
O6 C38 C33 119.6(5) . .
O5 C38 C33 117.7(5) . .
C38 O6 Ni2 135.8(4) . 6_566
C5 C7 C2 113.8(4) . .
C5 C7 H41A 108.8 . .
C2 C7 H41A 108.8 . .
C5 C7 H41B 108.8 . .
C2 C7 H41B 108.8 . .
H41A C7 H41B 107.7 . .
C6 C5 C4 104.9(4) . .
C6 C5 C7 128.3(4) . .
C4 C5 C7 126.7(4) . .
N3 C4 C5 110.9(4) . .
N3 C4 C10 122.4(4) . .
C5 C4 C10 126.7(4) . .
N4 C6 C5 107.3(4) . .
N4 C6 C11 120.9(5) . .
C5 C6 C11 131.8(5) . .
C4 N3 N4 105.5(3) . .
C4 N3 Ni1 132.0(3) . 2_659
N4 N3 Ni1 122.0(3) . 2_659
C4 C10 H56A 109.5 . .
C4 C10 H56B 109.5 . .
H56A C10 H56B 109.5 . .
C4 C10 H56C 109.5 . .
H56A C10 H56C 109.5 . .
H56B C10 H56C 109.5 . .
C6 N4 N3 111.4(4) . .
C6 N4 H3A 124.3 . .
N3 N4 H3A 124.3 . .
C6 C11 H47A 109.5 . .
C6 C11 H47B 109.5 . .
H47A C11 H47B 109.5 . .
C6 C11 H47C 109.5 . .
H47A C11 H47C 109.5 . .
H47B C11 H47C 109.5 . .
O1S' C1S C3S 121.8(17) . .
O1S' C1S C1S' 122.3(19) . .
C3S C1S C1S' 69.7(10) . .
N1S C1S' C1S 85.2(11) . .

loop_
_geom_bond_atom_site_label_1
_geom_bond_atom_site_label_2
_geom_bond_distance
_geom_bond_site_symmetry_2
Ni1 N1 2.034(4) .
Ni1 N3 2.036(4) 2_659
Ni1 O7 2.074(3) .
Ni1 O3 2.090(3) .
Ni1 O2 2.103(3) .
Ni1 O8 2.122(3) .
Ni1 C29 2.411(4) .
Ni1 C37 2.416(5) .
Ni2 O6 2.044(3) 6_565
Ni2 N5 2.049(3) .
Ni2 N7 2.051(3) 2_557
Ni2 O4 2.105(3) .
Ni2 O9 2.106(3) .
Ni2 O1 2.143(3) .
Ni2 C30 2.438(4) .
O1 C30 1.257(5) .
O2 C29 1.267(5) .
O8 C37 1.274(6) .
O3 C29 1.268(5) .
C30 O4 1.256(4) .
C30 C25 1.499(5) .
N5 C12 1.342(5) .
N5 N6 1.347(5) .
C1 N1 1.332(5) .
C1 C2 1.406(6) .
C1 C8 1.487(6) .
O7 C37 1.373(6) .
C25 C26 1.369(6) .
C25 C24 1.375(5) .
C23 C24 1.378(5) .
C23 C28 1.407(6) .
C23 C29 1.478(6) .
C19 C12 1.483(6) .
C19 H18A 0.9600 .
C19 H18B 0.9600 .
C19 H18C 0.9600 .
N1 N2 1.359(5) .
N2 C3 1.349(5) .
N2 H2A 0.8600 .
C28 C27 1.356(6) .
C28 H21A 0.9300 .
C24 H22A 0.9300 .
N6 C14 1.348(5) .
N6 H5A 0.8600 .
C3 C2 1.375(6) .
C3 C9 1.475(6) .
C13 C14 1.376(6) .
C13 C12 1.405(6) .
C13 C18 1.505(6) .
C9 H29A 0.9600 .
C9 H29B 0.9600 .
C9 H29C 0.9600 .
C31 C32 1.377(7) .
C31 C36 1.425(7) .
C31 C37 1.461(7) .
C26 C27 1.403(6) .
C26 H34A 0.9300 .
C27 H35A 0.9300 .
C2 C7 1.503(5) .
C36 C35 1.392(7) .
C36 H39A 0.9300 .
C14 C20 1.500(6) .
C32 C33 1.399(7) .
C32 H43A 0.9300 .
C18 C16 1.519(6) .
C18 H44A 0.9700 .
C18 H44B 0.9700 .
C34 C35 1.362(7) .
C34 C33 1.374(7) .
C34 H46A 0.9300 .
C33 C38 1.520(7) .
C35 H49A 0.9300 .
C20 H58A 0.9600 .
C20 H58B 0.9600 .
C20 H58C 0.9600 .
C8 H68A 0.9600 .
C8 H68B 0.9600 .
C8 H68C 0.9600 .
O1S N1S 1.23(2) .
C3S N1S 1.412(12) .
C3S C1S 1.540(16) .
C3S C2S 1.547(13) .
N1S C1S' 1.84(3) .
C16 C17 1.374(6) .
C16 C15 1.417(6) .
C15 N7 1.356(5) .
C15 C21 1.481(6) .
C17 N8 1.348(5) .
C17 C22 1.494(6) .
N8 N7 1.356(5) .
N8 H8A 0.8600 .
C22 H66A 0.9600 .
C22 H66B 0.9600 .
C22 H66C 0.9600 .
N7 Ni2 2.051(3) 2_557
C21 H36A 0.9600 .
C21 H36B 0.9600 .
C21 H36C 0.9600 .
C38 O6 1.209(6) .
C38 O5 1.297(6) .
O6 Ni2 2.044(3) 6_566
C7 C5 1.497(6) .
C7 H41A 0.9700 .
C7 H41B 0.9700 .
C5 C6 1.374(7) .
C5 C4 1.401(6) .
C4 N3 1.332(5) .
C4 C10 1.501(6) .
C6 N4 1.347(6) .
C6 C11 1.503(7) .
N3 N4 1.354(5) .
N3 Ni1 2.037(3) 2_659
C10 H56A 0.9600 .
C10 H56B 0.9600 .
C10 H56C 0.9600 .
N4 H3A 0.8600 .
C11 H47A 0.9600 .
C11 H47B 0.9600 .
C11 H47C 0.9600 .
C1S O1S' 1.04(2) .
C1S C1S' 2.03(3) .
